data_7101537
loop_
_publ_author_name
P.Govindaswamy
D.Linder
J.Lacour
G.Suss-Fink
B.Therrien

_publ_section_title
;
Self-assembled hexanuclear arene ruthenium
metallo-prisms with unexpected double helical chirality
;
_journal_issue 45
_journal_name_full 'Chemical Communications'
_journal_paper_doi 10.1039/b610155k
_journal_year 2006
_chemical_formula_moiety 'C102 H108 N12 O12 Ru6, (C F3 O3 S)6'
_chemical_formula_sum 'C108 H108 F18 N12 O30 Ru6 S6'
_chemical_formula_weight 3194.84
_chemical_name_systematic ?
_space_group_crystal_system trigonal
_space_group_IT_number 158
_space_group_name_Hall 'P 3 -2"c'
_space_group_name_H-M_alt 'P 3 c 1'
_atom_sites_solution_hydrogens geom
_atom_sites_solution_primary direct
_atom_sites_solution_secondary difmap
_audit_creation_method SHELXL-97
_cell_angle_alpha 90.00
_cell_angle_beta 90.00
_cell_angle_gamma 120.00
_cell_formula_units_Z 2
_cell_length_a 18.100(3)
_cell_length_b 18.100(3)
_cell_length_c 25.705(5)
_cell_measurement_reflns_used 8000
_cell_measurement_temperature 173(2)
_cell_measurement_theta_max 25.85
_cell_measurement_theta_min 2.00
_cell_volume 7293(2)
_computing_cell_refinement 'CELL (Stoe & Cie, 2000)'
_computing_data_collection 'EXPOSE (Stoe & Cie, 2000)'
_computing_data_reduction 'INTEGRATE (Stoe & Cie, 2000)'
_computing_molecular_graphics 'ORTEP-32 (Farrugia, 1997)'
_computing_publication_material 'SHELXL-97 (Sheldrick, 1997)'
_computing_structure_refinement 'SHELXL-97 (Sheldrick, 1997)'
_computing_structure_solution 'SHELXS-97 (Sheldrick, 1990)'
_diffrn_ambient_temperature 173(2)
_diffrn_detector_area_resol_mean 0.81\%A
_diffrn_measured_fraction_theta_full 0.768
_diffrn_measured_fraction_theta_max 0.768
_diffrn_measurement_device_type 'STOE IPDS'
_diffrn_measurement_method 'phi oscillation'
_diffrn_radiation_monochromator graphite
_diffrn_radiation_source 'fine-focus sealed tube'
_diffrn_radiation_type MoK\a
_diffrn_radiation_wavelength 0.71073
_diffrn_reflns_av_R_equivalents 0.0709
_diffrn_reflns_av_sigmaI/netI 0.1132
_diffrn_reflns_limit_h_max 14
_diffrn_reflns_limit_h_min -22
_diffrn_reflns_limit_k_max 13
_diffrn_reflns_limit_k_min -22
_diffrn_reflns_limit_l_max 30
_diffrn_reflns_limit_l_min -31
_diffrn_reflns_number 12150
_diffrn_reflns_theta_full 25.93
_diffrn_reflns_theta_max 25.93
_diffrn_reflns_theta_min 2.05
_diffrn_standards_decay_% 0
_diffrn_standards_interval_time 0
_diffrn_standards_number 0
_exptl_absorpt_coefficient_mu 0.781
_exptl_absorpt_correction_type none
_exptl_crystal_colour orange
_exptl_crystal_density_diffrn 1.455
_exptl_crystal_density_method 'not measured'
_exptl_crystal_description rod
_exptl_crystal_F_000 3204
_exptl_crystal_size_max 0.18
_exptl_crystal_size_mid 0.10
_exptl_crystal_size_min 0.10
_refine_diff_density_max 0.503
_refine_diff_density_min -0.449
_refine_diff_density_rms 0.087
_refine_ls_abs_structure_details 'Flack H D (1983), Acta Cryst. A39, 876-881'
_refine_ls_abs_structure_Flack 0.43(6)
_refine_ls_extinction_method none
_refine_ls_goodness_of_fit_ref 0.831
_refine_ls_hydrogen_treatment constr
_refine_ls_matrix_type full
_refine_ls_number_parameters 439
_refine_ls_number_reflns 6305
_refine_ls_number_restraints 4
_refine_ls_restrained_S_all 0.831
_refine_ls_R_factor_all 0.1210
_refine_ls_R_factor_gt 0.0647
_refine_ls_shift/su_max 0.001
_refine_ls_shift/su_mean 0.000
_refine_ls_structure_factor_coef Fsqd
_refine_ls_weighting_details 'calc w=1/[\s^2^(Fo^2^)+(0.0914P)^2^] where P=(Fo^2^+2Fc^2^)/3'
_refine_ls_weighting_scheme calc
_refine_ls_wR_factor_gt 0.1505
_refine_ls_wR_factor_ref 0.1713
_reflns_number_gt 2910
_reflns_number_total 6305
_reflns_threshold_expression >2sigma(I)
_cod_data_source_file b610155k.txt
_cod_depositor_comments
;
The following automatic conversions were performed:
'_symmetry_cell_setting' value 'Trigonal' changed to 'trigonal' according
to '/home/saulius/struct/CIF-dictionaries/cif_core.dic' dictionary named
'cif_core.dic' version 2.4.1 from 2010-06-29.

Automatic conversion script
Id: cif_fix_enum 1527 2010-12-29 10:47:43Z saulius 
;
_cod_original_sg_symbol_H-M 'P 3c1'
_cod_database_code 7101537

loop_
_space_group_symop_id
_space_group_symop_operation_xyz
1 'x, y, z'
2 '-y, x-y, z'
3 '-y, -x, z+1/2'
4 '-x+y, -x, z'
5 'x, x-y, z+1/2'
6 '-x+y, y, z+1/2'

loop_
_atom_site_label
_atom_site_type_symbol
_atom_site_fract_x
_atom_site_fract_y
_atom_site_fract_z
_atom_site_U_iso_or_equiv
_atom_site_adp_type
_atom_site_occupancy
_atom_site_symmetry_multiplicity
_atom_site_calc_flag
_atom_site_refinement_flags
C1 C 0.5098(19) 0.401(2) 0.3750(8) 0.144(3) Uani 1 1 d .
C2 C 0.4351(18) 0.3807(18) 0.3980(7) 0.144(3) Uani 1 1 d .
H2 H 0.4018 0.3276 0.4135 0.173 Uiso 1 1 calc R
C3 C 0.4065(17) 0.4480(18) 0.3978(7) 0.144(3) Uani 1 1 d .
H3 H 0.3553 0.4380 0.4125 0.173 Uiso 1 1 calc R
C4 C 0.467(2) 0.530(2) 0.3725(7) 0.144(3) Uani 1 1 d .
C5 C 0.5264(19) 0.536(2) 0.3541(7) 0.144(3) Uani 1 1 d .
H5 H 0.5617 0.5894 0.3390 0.173 Uiso 1 1 calc R
C6 C 0.5570(19) 0.4780(18) 0.3501(7) 0.144(3) Uani 1 1 d .
H6 H 0.6062 0.4911 0.3317 0.173 Uiso 1 1 calc R
C7 C 0.5331(19) 0.3335(17) 0.3790(7) 0.144(3) Uani 1 1 d .
H7A H 0.5824 0.3530 0.4008 0.216 Uiso 1 1 calc R
H7B H 0.5456 0.3208 0.3449 0.216 Uiso 1 1 calc R
H7C H 0.4863 0.2831 0.3937 0.216 Uiso 1 1 calc R
C8 C 0.4240(17) 0.5903(14) 0.3710(6) 0.144(3) Uani 1 1 d .
H8 H 0.3625 0.5534 0.3655 0.173 Uiso 1 1 calc R
C9 C 0.4565(15) 0.6469(14) 0.3287(6) 0.144(3) Uani 1 1 d .
H9A H 0.5007 0.7015 0.3407 0.216 Uiso 1 1 calc R
H9B H 0.4116 0.6528 0.3132 0.216 Uiso 1 1 calc R
H9C H 0.4796 0.6249 0.3034 0.216 Uiso 1 1 calc R
C10 C 0.4365(15) 0.6233(16) 0.4241(6) 0.144(3) Uani 1 1 d .
H10A H 0.4468 0.6808 0.4235 0.216 Uiso 1 1 calc R
H10B H 0.4846 0.6227 0.4394 0.216 Uiso 1 1 calc R
H10C H 0.3864 0.5883 0.4444 0.216 Uiso 1 1 calc R
C11 C 0.3727(15) 0.5101(15) 0.0575(7) 0.118(2) Uani 1 1 d .
C12 C 0.4493(15) 0.5672(16) 0.0821(6) 0.118(2) Uani 1 1 d .
H12 H 0.4551 0.6156 0.0985 0.141 Uiso 1 1 calc R
C13 C 0.5170(15) 0.5510(16) 0.0817(6) 0.118(2) Uani 1 1 d .
H13 H 0.5687 0.5896 0.0970 0.141 Uiso 1 1 calc R
C14 C 0.5076(16) 0.4767(17) 0.0583(7) 0.118(2) Uani 1 1 d .
C15 C 0.4388(14) 0.4207(15) 0.0296(7) 0.118(2) Uani 1 1 d .
H15 H 0.4382 0.3753 0.0123 0.141 Uiso 1 1 calc R
C16 C 0.3640(15) 0.4350(15) 0.0271(7) 0.118(2) Uani 1 1 d .
H16 H 0.3154 0.3997 0.0079 0.141 Uiso 1 1 calc R
C17 C 0.2971(13) 0.5186(15) 0.0657(6) 0.118(2) Uani 1 1 d .
H17A H 0.3136 0.5722 0.0822 0.177 Uiso 1 1 calc R
H17B H 0.2571 0.4728 0.0874 0.177 Uiso 1 1 calc R
H17C H 0.2710 0.5163 0.0327 0.177 Uiso 1 1 calc R
C18 C 0.5836(15) 0.4545(15) 0.0679(6) 0.118(2) Uani 1 1 d .
H18 H 0.6029 0.4700 0.1039 0.141 Uiso 1 1 calc R
C19 C 0.5630(15) 0.3662(15) 0.0604(6) 0.118(2) Uani 1 1 d .
H19A H 0.5122 0.3289 0.0795 0.177 Uiso 1 1 calc R
H19B H 0.6095 0.3596 0.0727 0.177 Uiso 1 1 calc R
H19C H 0.5539 0.3522 0.0240 0.177 Uiso 1 1 calc R
C20 C 0.6587(14) 0.5228(14) 0.0307(6) 0.118(2) Uani 1 1 d .
H20A H 0.6605 0.5767 0.0327 0.177 Uiso 1 1 calc R
H20B H 0.6478 0.5027 -0.0046 0.177 Uiso 1 1 calc R
H20C H 0.7124 0.5297 0.0418 0.177 Uiso 1 1 calc R
C21 C 0.3027(12) 0.2281(12) 0.3059(6) 0.083(5) Uani 1 1 d .
H21 H 0.3533 0.2275 0.3110 0.099 Uiso 1 1 calc R
C22 C 0.2336(9) 0.1567(9) 0.2989(4) 0.061(3) Uani 1 1 d .
H22 H 0.2358 0.1065 0.2966 0.074 Uiso 1 1 calc R
C23 C 0.1533(9) 0.1537(9) 0.2946(4) 0.057(3) Uani 1 1 d .
C24 C 0.1555(10) 0.2321(10) 0.2943(4) 0.063(4) Uani 1 1 d .
H24 H 0.1059 0.2349 0.2907 0.076 Uiso 1 1 calc R
C25 C 0.2348(13) 0.3057(12) 0.2995(5) 0.084(5) Uani 1 1 d .
H25 H 0.2375 0.3584 0.2981 0.100 Uiso 1 1 calc R
C26 C 0.0708(10) 0.0719(9) 0.2896(4) 0.058(4) Uani 1 1 d .
C27 C 0.2918(13) 0.2454(13) 0.1163(5) 0.089(5) Uani 1 1 d .
H27 H 0.3429 0.2482 0.1070 0.107 Uiso 1 1 calc R
C28 C 0.2225(11) 0.1650(9) 0.1206(4) 0.065(4) Uani 1 1 d .
H28 H 0.2267 0.1170 0.1132 0.078 Uiso 1 1 calc R
C29 C 0.1485(7) 0.1578(8) 0.1358(4) 0.051(3) Uani 1 1 d .
C30 C 0.1459(10) 0.2339(9) 0.1451(4) 0.064(4) Uani 1 1 d .
H30 H 0.0952 0.2320 0.1543 0.077 Uiso 1 1 calc R
C31 C 0.2199(10) 0.3097(8) 0.1402(4) 0.060(4) Uani 1 1 d .
H31 H 0.2187 0.3590 0.1488 0.072 Uiso 1 1 calc R
C32 C 0.0695(9) 0.0742(9) 0.1405(3) 0.059(4) Uani 1 1 d .
C33 C 0.4460(11) 0.4084(10) 0.2117(5) 0.073(5) Uani 1 1 d .
C34 C 0.3953(9) 0.4566(9) 0.2192(6) 0.066(4) Uani 1 1 d .
C35 C 0.713(2) 0.656(2) 0.2100(8) 0.147(11) Uani 1 1 d .
C36 C 0.2924(14) 0.2492(15) -0.0952(6) 0.097(6) Uani 1 1 d .
N1 N 0.3052(8) 0.3038(10) 0.3061(4) 0.078(4) Uani 1 1 d .
N2 N 0.0771(7) 0.0018(8) 0.2891(3) 0.058(3) Uani 1 1 d .
N3 N 0.2953(8) 0.3186(7) 0.1236(4) 0.067(3) Uani 1 1 d .
N4 N 0.0789(7) 0.0062(7) 0.1407(3) 0.047(2) Uani 1 1 d .
O1 O 0.4638(7) 0.3827(7) 0.2522(3) 0.077(3) Uani 1 1 d .
O2 O 0.3797(7) 0.4702(6) 0.2651(3) 0.074(3) Uani 1 1 d .
O3 O 0.4591(7) 0.3950(7) 0.1667(4) 0.072(3) Uani 1 1 d .
O4 O 0.3707(6) 0.4764(6) 0.1783(3) 0.066(2) Uani 1 1 d .
O5 O 0.5661(8) 0.5838(7) 0.2169(5) 0.104(4) Uani 1 1 d .
O6 O 0.6264(10) 0.7109(8) 0.1631(4) 0.138(6) Uani 1 1 d .
O7 O 0.6400(11) 0.7231(13) 0.2581(7) 0.179(9) Uani 1 1 d .
O8 O 0.399(3) 0.253(2) -0.0488(15) 0.29(2) Uani 1 1 d .
O9 O 0.292(2) 0.2109(15) -0.0046(6) 0.275(17) Uani 1 1 d .
O10 O 0.305(2) 0.1230(17) -0.0669(6) 0.257(14) Uani 1 1 d .
F1 F 0.7887(11) 0.7430(16) 0.2088(7) 0.248(13) Uani 1 1 d .
F2 F 0.7319(10) 0.6258(10) 0.2477(5) 0.151(5) Uani 1 1 d .
F3 F 0.7221(11) 0.6319(12) 0.1660(5) 0.166(6) Uani 1 1 d .
F4 F 0.3059(10) 0.3235(10) -0.0829(4) 0.151(5) Uani 1 1 d .
F5 F 0.3364(11) 0.2515(9) -0.1387(5) 0.200(9) Uani 1 1 d .
F6 F 0.2095(12) 0.2000(13) -0.1070(5) 0.187(7) Uani 1 1 d .
S1 S 0.6277(4) 0.6695(3) 0.21332(18) 0.1038(17) Uani 1 1 d .
S2 S 0.3284(8) 0.2054(7) -0.0487(3) 0.169(4) Uani 1 1 d .
Ru1 Ru 0.42490(9) 0.41913(8) 0.32083(4) 0.0810(4) Uani 1 1 d .
Ru2 Ru 0.40265(8) 0.43779(7) 0.10914(3) 0.0662(3) Uani 1 1 d .

loop_
_atom_site_aniso_label
_atom_site_aniso_U_11
_atom_site_aniso_U_22
_atom_site_aniso_U_33
_atom_site_aniso_U_23
_atom_site_aniso_U_13
_atom_site_aniso_U_12
C1 0.136(8) 0.163(9) 0.118(4) -0.027(4) -0.010(4) 0.064(7)
C2 0.136(8) 0.163(9) 0.118(4) -0.027(4) -0.010(4) 0.064(7)
C3 0.136(8) 0.163(9) 0.118(4) -0.027(4) -0.010(4) 0.064(7)
C4 0.136(8) 0.163(9) 0.118(4) -0.027(4) -0.010(4) 0.064(7)
C5 0.136(8) 0.163(9) 0.118(4) -0.027(4) -0.010(4) 0.064(7)
C6 0.136(8) 0.163(9) 0.118(4) -0.027(4) -0.010(4) 0.064(7)
C7 0.136(8) 0.163(9) 0.118(4) -0.027(4) -0.010(4) 0.064(7)
C8 0.136(8) 0.163(9) 0.118(4) -0.027(4) -0.010(4) 0.064(7)
C9 0.136(8) 0.163(9) 0.118(4) -0.027(4) -0.010(4) 0.064(7)
C10 0.136(8) 0.163(9) 0.118(4) -0.027(4) -0.010(4) 0.064(7)
C11 0.110(7) 0.119(7) 0.121(4) 0.031(3) 0.029(3) 0.055(6)
C12 0.110(7) 0.119(7) 0.121(4) 0.031(3) 0.029(3) 0.055(6)
C13 0.110(7) 0.119(7) 0.121(4) 0.031(3) 0.029(3) 0.055(6)
C14 0.110(7) 0.119(7) 0.121(4) 0.031(3) 0.029(3) 0.055(6)
C15 0.110(7) 0.119(7) 0.121(4) 0.031(3) 0.029(3) 0.055(6)
C16 0.110(7) 0.119(7) 0.121(4) 0.031(3) 0.029(3) 0.055(6)
C17 0.110(7) 0.119(7) 0.121(4) 0.031(3) 0.029(3) 0.055(6)
C18 0.110(7) 0.119(7) 0.121(4) 0.031(3) 0.029(3) 0.055(6)
C19 0.110(7) 0.119(7) 0.121(4) 0.031(3) 0.029(3) 0.055(6)
C20 0.110(7) 0.119(7) 0.121(4) 0.031(3) 0.029(3) 0.055(6)
C21 0.066(14) 0.058(13) 0.153(12) 0.022(9) 0.018(9) 0.053(12)
C22 0.040(10) 0.032(10) 0.104(8) 0.000(5) -0.005(6) 0.012(8)
C23 0.049(9) 0.056(10) 0.075(7) 0.010(5) 0.003(5) 0.032(9)
C24 0.041(10) 0.049(11) 0.097(8) 0.008(6) 0.010(6) 0.021(9)
C25 0.080(15) 0.079(14) 0.105(9) 0.011(7) 0.018(8) 0.050(13)
C26 0.055(12) 0.040(10) 0.072(7) 0.014(5) -0.004(5) 0.020(9)
C27 0.085(14) 0.109(18) 0.108(10) -0.018(9) 0.013(8) 0.074(15)
C28 0.068(12) 0.033(9) 0.096(8) 0.000(5) 0.019(7) 0.027(9)
C29 0.027(8) 0.052(9) 0.065(6) -0.001(5) -0.007(4) 0.014(7)
C30 0.053(11) 0.048(10) 0.092(8) -0.012(6) -0.002(6) 0.025(9)
C31 0.061(11) 0.031(9) 0.098(8) -0.017(5) -0.006(6) 0.031(8)
C32 0.070(12) 0.072(11) 0.034(5) -0.018(5) -0.004(5) 0.035(10)
C33 0.051(11) 0.051(11) 0.087(9) -0.008(7) 0.010(7) 0.004(9)
C34 0.039(10) 0.035(10) 0.121(11) -0.002(7) -0.004(7) 0.016(9)
C35 0.22(4) 0.20(3) 0.092(12) -0.029(14) -0.018(14) 0.16(3)
C36 0.058(14) 0.096(17) 0.115(12) -0.031(10) -0.010(9) 0.022(11)
N1 0.047(10) 0.085(12) 0.111(9) 0.003(6) 0.001(5) 0.040(9)
N2 0.060(9) 0.071(10) 0.049(5) 0.005(4) -0.002(4) 0.038(8)
N3 0.065(9) 0.043(8) 0.101(7) -0.017(5) -0.008(5) 0.034(7)
N4 0.050(7) 0.034(7) 0.058(5) 0.000(3) -0.005(4) 0.022(7)
O1 0.056(7) 0.087(9) 0.100(6) 0.021(5) 0.005(4) 0.046(7)
O2 0.068(8) 0.057(7) 0.084(6) -0.013(4) -0.003(4) 0.021(6)
O3 0.051(7) 0.055(7) 0.103(7) -0.005(4) -0.004(4) 0.022(6)
O4 0.041(6) 0.051(7) 0.100(6) -0.005(4) -0.010(4) 0.019(5)
O5 0.079(9) 0.042(8) 0.156(7) 0.004(5) -0.015(6) 0.005(7)
O6 0.150(14) 0.053(10) 0.140(9) 0.024(6) -0.030(7) -0.002(9)
O7 0.097(15) 0.133(17) 0.240(17) -0.101(13) -0.023(10) 0.007(12)
O8 0.30(5) 0.19(4) 0.49(5) -0.06(3) -0.07(4) 0.22(4)
O9 0.41(4) 0.18(2) 0.135(11) -0.007(11) 0.078(16) 0.07(2)
O10 0.50(5) 0.30(3) 0.144(10) -0.038(13) -0.031(16) 0.32(3)
F1 0.099(14) 0.32(3) 0.256(15) 0.17(2) 0.041(11) 0.050(15)
F2 0.146(13) 0.161(14) 0.169(9) 0.012(8) -0.050(8) 0.094(12)
F3 0.154(15) 0.218(19) 0.153(10) -0.035(9) -0.031(8) 0.113(14)
F4 0.202(16) 0.140(14) 0.126(7) -0.030(7) -0.011(7) 0.097(13)
F5 0.230(19) 0.111(12) 0.157(9) -0.011(7) 0.077(10) 0.010(11)
F6 0.156(17) 0.24(2) 0.197(11) -0.062(11) -0.026(10) 0.121(16)
S1 0.077(4) 0.062(4) 0.139(3) 0.006(2) -0.015(2) 0.009(3)
S2 0.269(13) 0.156(9) 0.124(4) -0.030(4) -0.023(5) 0.137(9)
Ru1 0.0708(11) 0.0565(10) 0.1046(7) -0.0074(6) -0.0086(6) 0.0235(7)
Ru2 0.0472(8) 0.0428(7) 0.1027(7) -0.0039(5) -0.0057(5) 0.0182(6)

loop_
_atom_type_symbol
_atom_type_description
_atom_type_scat_dispersion_real
_atom_type_scat_dispersion_imag
_atom_type_scat_source
C C 0.0033 0.0016 'International Tables Vol C Tables 4.2.6.8 and 6.1.1.4'
H H 0.0000 0.0000 'International Tables Vol C Tables 4.2.6.8 and 6.1.1.4'
N N 0.0061 0.0033 'International Tables Vol C Tables 4.2.6.8 and 6.1.1.4'
O O 0.0106 0.0060 'International Tables Vol C Tables 4.2.6.8 and 6.1.1.4'
F F 0.0171 0.0103 'International Tables Vol C Tables 4.2.6.8 and 6.1.1.4'
S S 0.1246 0.1234 'International Tables Vol C Tables 4.2.6.8 and 6.1.1.4'
Ru Ru -1.2594 0.8363 'International Tables Vol C Tables 4.2.6.8 and 6.1.1.4'

loop_
_geom_angle_atom_site_label_1
_geom_angle_atom_site_label_2
_geom_angle_atom_site_label_3
_geom_angle
_geom_angle_site_symmetry_1
_geom_angle_site_symmetry_3
C2 C1 C6 121(3) . .
C2 C1 C7 114(3) . .
C6 C1 C7 125(3) . .
C2 C1 Ru1 69.1(16) . .
C6 C1 Ru1 71.6(17) . .
C7 C1 Ru1 131.8(16) . .
C1 C2 C3 118(3) . .
C1 C2 Ru1 75.0(15) . .
C3 C2 Ru1 67.9(11) . .
C1 C2 H2 121.1 . .
C3 C2 H2 121.1 . .
Ru1 C2 H2 128.0 . .
C4 C3 C2 115(2) . .
C4 C3 Ru1 72.9(11) . .
C2 C3 Ru1 69.6(11) . .
C4 C3 H3 122.6 . .
C2 C3 H3 122.6 . .
Ru1 C3 H3 126.6 . .
C5 C4 C3 119(3) . .
C5 C4 C8 132(3) . .
C3 C4 C8 109(2) . .
C5 C4 Ru1 73.9(19) . .
C3 C4 Ru1 67.0(13) . .
C8 C4 Ru1 122.3(16) . .
C4 C5 C6 131(4) . .
C4 C5 Ru1 76(2) . .
C6 C5 Ru1 72.4(16) . .
C4 C5 H5 114.5 . .
C6 C5 H5 114.5 . .
Ru1 C5 H5 130.6 . .
C1 C6 C5 116(3) . .
C1 C6 Ru1 72.2(17) . .
C5 C6 Ru1 69.7(16) . .
C1 C6 H6 121.9 . .
C5 C6 H6 121.9 . .
Ru1 C6 H6 128.1 . .
C1 C7 H7A 109.5 . .
C1 C7 H7B 109.5 . .
H7A C7 H7B 109.5 . .
C1 C7 H7C 109.5 . .
H7A C7 H7C 109.5 . .
H7B C7 H7C 109.5 . .
C9 C8 C10 120.1(19) . .
C9 C8 C4 110(2) . .
C10 C8 C4 103.0(16) . .
C9 C8 H8 107.7 . .
C10 C8 H8 107.7 . .
C4 C8 H8 107.7 . .
C8 C9 H9A 109.5 . .
C8 C9 H9B 109.5 . .
H9A C9 H9B 109.5 . .
C8 C9 H9C 109.5 . .
H9A C9 H9C 109.5 . .
H9B C9 H9C 109.5 . .
C8 C10 H10A 109.5 . .
C8 C10 H10B 109.5 . .
H10A C10 H10B 109.5 . .
C8 C10 H10C 109.5 . .
H10A C10 H10C 109.5 . .
H10B C10 H10C 109.5 . .
C12 C11 C17 119(2) . .
C12 C11 C16 121(2) . .
C17 C11 C16 119(2) . .
C12 C11 Ru2 73.0(13) . .
C17 C11 Ru2 121.1(12) . .
C16 C11 Ru2 73.2(12) . .
C13 C12 C11 119(2) . .
C13 C12 Ru2 71.6(13) . .
C11 C12 Ru2 68.9(13) . .
C13 C12 H12 120.3 . .
C11 C12 H12 120.3 . .
Ru2 C12 H12 132.1 . .
C12 C13 C14 120(2) . .
C12 C13 Ru2 71.0(13) . .
C14 C13 Ru2 68.6(13) . .
C12 C13 H13 119.8 . .
C14 C13 H13 119.8 . .
Ru2 C13 H13 134.1 . .
C15 C14 C13 125(2) . .
C15 C14 C18 118(2) . .
C13 C14 C18 117(2) . .
C15 C14 Ru2 75.7(13) . .
C13 C14 Ru2 73.3(12) . .
C18 C14 Ru2 123.4(11) . .
C14 C15 C16 117(2) . .
C14 C15 Ru2 67.7(11) . .
C16 C15 Ru2 70.2(10) . .
C14 C15 H15 121.3 . .
C16 C15 H15 121.3 . .
Ru2 C15 H15 133.8 . .
C15 C16 C11 116(2) . .
C15 C16 Ru2 70.2(11) . .
C11 C16 Ru2 66.2(11) . .
C15 C16 H16 122.0 . .
C11 C16 H16 122.0 . .
Ru2 C16 H16 134.5 . .
C11 C17 H17A 109.5 . .
C11 C17 H17B 109.5 . .
H17A C17 H17B 109.5 . .
C11 C17 H17C 109.5 . .
H17A C17 H17C 109.5 . .
H17B C17 H17C 109.5 . .
C19 C18 C20 114.6(17) . .
C19 C18 C14 118(2) . .
C20 C18 C14 102.2(16) . .
C19 C18 H18 107.2 . .
C20 C18 H18 107.2 . .
C14 C18 H18 107.2 . .
C18 C19 H19A 109.5 . .
C18 C19 H19B 109.5 . .
H19A C19 H19B 109.5 . .
C18 C19 H19C 109.5 . .
H19A C19 H19C 109.5 . .
H19B C19 H19C 109.5 . .
C18 C20 H20A 109.5 . .
C18 C20 H20B 109.5 . .
H20A C20 H20B 109.5 . .
C18 C20 H20C 109.5 . .
H20A C20 H20C 109.5 . .
H20B C20 H20C 109.5 . .
C22 C21 N1 123.0(15) . .
C22 C21 H21 118.5 . .
N1 C21 H21 118.5 . .
C21 C22 C23 120.5(14) . .
C21 C22 H22 119.8 . .
C23 C22 H22 119.8 . .
C24 C23 C22 116.7(12) . .
C24 C23 C26 120.9(12) . .
C22 C23 C26 122.5(13) . .
C25 C24 C23 117.7(14) . .
C25 C24 H24 121.2 . .
C23 C24 H24 121.2 . .
N1 C25 C24 122.6(15) . .
N1 C25 H25 118.7 . .
C24 C25 H25 118.7 . .
N2 C26 N2 126.5(13) . 2
N2 C26 C23 115.3(15) . .
N2 C26 C23 118.1(13) 2 .
N3 C27 C28 128.2(15) . .
N3 C27 H27 115.9 . .
C28 C27 H27 115.9 . .
C29 C28 C27 117.9(13) . .
C29 C28 H28 121.1 . .
C27 C28 H28 121.1 . .
C28 C29 C30 118.2(12) . .
C28 C29 C32 122.1(13) . .
C30 C29 C32 119.6(12) . .
C31 C30 C29 117.9(12) . .
C31 C30 H30 121.1 . .
C29 C30 H30 121.1 . .
N3 C31 C30 124.9(11) . .
N3 C31 H31 117.6 . .
C30 C31 H31 117.6 . .
N4 C32 N4 125.4(14) . 2
N4 C32 C29 116.3(13) . .
N4 C32 C29 118.1(13) 2 .
O3 C33 O1 127.1(18) . .
O3 C33 C34 116.8(14) . .
O1 C33 C34 115.9(11) . .
O4 C34 O2 125.3(16) . .
O4 C34 C33 116.3(12) . .
O2 C34 C33 118.3(12) . .
F2 C35 F3 116(2) . .
F2 C35 F1 100(2) . .
F3 C35 F1 98(2) . .
F2 C35 S1 120(2) . .
F3 C35 S1 112.5(18) . .
F1 C35 S1 106.2(19) . .
F4 C36 F6 108(2) . .
F4 C36 F5 111.8(18) . .
F6 C36 F5 106.2(14) . .
F4 C36 S2 113.0(13) . .
F6 C36 S2 113.8(18) . .
F5 C36 S2 103.4(18) . .
C25 N1 C21 119.4(15) . .
C25 N1 Ru1 121.2(12) . .
C21 N1 Ru1 119.4(11) . .
C26 N2 C26 113.5(13) . 4
C27 N3 C31 112.8(13) . .
C27 N3 Ru2 124.6(12) . .
C31 N3 Ru2 122.5(9) . .
C32 N4 C32 114.6(14) . 4
C33 O1 Ru1 113.0(10) . .
C34 O2 Ru1 112.3(10) . .
C33 O3 Ru2 113.9(11) . .
C34 O4 Ru2 114.7(10) . .
O5 S1 O7 117.7(11) . .
O5 S1 O6 114.3(8) . .
O7 S1 O6 112.7(13) . .
O5 S1 C35 97.3(14) . .
O7 S1 C35 106.9(12) . .
O6 S1 C35 105.8(12) . .
O8 S2 O9 111(2) . .
O8 S2 O10 116(2) . .
O9 S2 O10 117.4(16) . .
O8 S2 C36 101(2) . .
O9 S2 C36 103.8(18) . .
O10 S2 C36 105.7(11) . .
O2 Ru1 C3 112.9(8) . .
O2 Ru1 O1 80.3(3) . .
C3 Ru1 O1 166.3(8) . .
O2 Ru1 C2 154.0(8) . .
C3 Ru1 C2 42.5(9) . .
O1 Ru1 C2 125.0(8) . .
O2 Ru1 N1 83.2(4) . .
C3 Ru1 N1 101.3(8) . .
O1 Ru1 N1 83.3(4) . .
C2 Ru1 N1 93.2(8) . .
O2 Ru1 C5 99.5(8) . .
C3 Ru1 C5 63.3(9) . .
O1 Ru1 C5 112.4(7) . .
C2 Ru1 C5 77.5(10) . .
N1 Ru1 C5 164.3(7) . .
O2 Ru1 C4 92.6(8) . .
C3 Ru1 C4 40.0(9) . .
O1 Ru1 C4 140.2(9) . .
C2 Ru1 C4 71.9(10) . .
N1 Ru1 C4 135.1(9) . .
C5 Ru1 C4 29.9(8) . .
O2 Ru1 C6 126.3(8) . .
C3 Ru1 C6 80.1(9) . .
O1 Ru1 C6 89.2(6) . .
C2 Ru1 C6 65.9(9) . .
N1 Ru1 C6 147.9(8) . .
C5 Ru1 C6 37.9(8) . .
C4 Ru1 C6 63.6(10) . .
O2 Ru1 C1 162.4(9) . .
C3 Ru1 C1 69.7(9) . .
O1 Ru1 C1 96.6(7) . .
C2 Ru1 C1 36.0(9) . .
N1 Ru1 C1 113.8(9) . .
C5 Ru1 C1 65.5(10) . .
C4 Ru1 C1 78.6(11) . .
C6 Ru1 C1 36.2(9) . .
N3 Ru2 O4 85.6(4) . .
N3 Ru2 C14 132.1(8) . .
O4 Ru2 C14 139.9(8) . .
N3 Ru2 C11 110.9(7) . .
O4 Ru2 C11 97.3(6) . .
C14 Ru2 C11 82.6(8) . .
N3 Ru2 O3 82.5(4) . .
O4 Ru2 O3 78.2(4) . .
C14 Ru2 O3 92.1(6) . .
C11 Ru2 O3 165.7(7) . .
N3 Ru2 C12 146.1(7) . .
O4 Ru2 C12 86.3(6) . .
C14 Ru2 C12 69.0(8) . .
C11 Ru2 C12 38.1(7) . .
O3 Ru2 C12 127.7(7) . .
N3 Ru2 C13 169.7(6) . .
O4 Ru2 C13 104.6(6) . .
C14 Ru2 C13 38.1(8) . .
C11 Ru2 C13 68.4(8) . .
O3 Ru2 C13 99.4(6) . .
C12 Ru2 C13 37.5(7) . .
N3 Ru2 C16 91.5(7) . .
O4 Ru2 C16 132.8(7) . .
C14 Ru2 C16 68.9(8) . .
C11 Ru2 C16 40.7(8) . .
O3 Ru2 C16 148.1(7) . .
C12 Ru2 C16 70.6(8) . .
C13 Ru2 C16 81.6(8) . .
N3 Ru2 C15 102.0(6) . .
O4 Ru2 C15 168.6(7) . .
C14 Ru2 C15 36.6(8) . .
C11 Ru2 C15 72.2(8) . .
O3 Ru2 C15 111.0(6) . .
C12 Ru2 C15 82.7(8) . .
C13 Ru2 C15 67.9(8) . .
C16 Ru2 C15 39.6(7) . .

loop_
_geom_bond_atom_site_label_1
_geom_bond_atom_site_label_2
_geom_bond_distance
_geom_bond_site_symmetry_2
C1 C2 1.35(4) .
C1 C6 1.37(3) .
C1 C7 1.49(3) .
C1 Ru1 2.21(3) .
C2 C3 1.54(4) .
C2 Ru1 2.14(2) .
C2 H2 0.9300 .
C3 C4 1.48(4) .
C3 Ru1 2.116(19) .
C3 H3 0.9300 .
C4 C5 1.13(3) .
C4 C8 1.63(4) .
C4 Ru1 2.20(2) .
C5 C6 1.42(3) .
C5 Ru1 2.17(3) .
C5 H5 0.9300 .
C6 Ru1 2.21(3) .
C6 H6 0.9300 .
C7 H7A 0.9600 .
C7 H7B 0.9600 .
C7 H7C 0.9600 .
C8 C9 1.405(18) .
C8 C10 1.46(2) .
C8 H8 0.9800 .
C9 H9A 0.9600 .
C9 H9B 0.9600 .
C9 H9C 0.9600 .
C10 H10A 0.9600 .
C10 H10B 0.9600 .
C10 H10C 0.9600 .
C11 C12 1.40(3) .
C11 C17 1.47(3) .
C11 C16 1.51(3) .
C11 Ru2 2.12(2) .
C12 C13 1.40(3) .
C12 Ru2 2.17(2) .
C12 H12 0.9300 .
C13 C14 1.40(3) .
C13 Ru2 2.18(2) .
C13 H13 0.9300 .
C14 C15 1.36(3) .
C14 C18 1.63(3) .
C14 Ru2 2.116(19) .
C15 C16 1.50(3) .
C15 Ru2 2.215(19) .
C15 H15 0.9300 .
C16 Ru2 2.215(19) .
C16 H16 0.9300 .
C17 H17A 0.9600 .
C17 H17B 0.9600 .
C17 H17C 0.9600 .
C18 C19 1.46(3) .
C18 C20 1.62(3) .
C18 H18 0.9800 .
C19 H19A 0.9600 .
C19 H19B 0.9600 .
C19 H19C 0.9600 .
C20 H20A 0.9600 .
C20 H20B 0.9600 .
C20 H20C 0.9600 .
C21 C22 1.28(2) .
C21 N1 1.35(2) .
C21 H21 0.9300 .
C22 C23 1.432(18) .
C22 H22 0.9300 .
C23 C24 1.399(18) .
C23 C26 1.493(19) .
C24 C25 1.39(2) .
C24 H24 0.9300 .
C25 N1 1.30(2) .
C25 H25 0.9300 .
C26 N2 1.328(15) .
C26 N2 1.346(16) 2
C27 N3 1.309(19) .
C27 C28 1.37(2) .
C27 H27 0.9300 .
C28 C29 1.338(18) .
C28 H28 0.9300 .
C29 C30 1.421(18) .
C29 C32 1.479(17) .
C30 C31 1.362(18) .
C30 H30 0.9300 .
C31 N3 1.360(18) .
C31 H31 0.9300 .
C32 N4 1.326(16) .
C32 N4 1.356(16) 2
C33 O3 1.228(15) .
C33 O1 1.247(19) .
C33 C34 1.56(2) .
C34 O4 1.263(17) .
C34 O2 1.265(16) .
C35 F2 1.24(2) .
C35 F3 1.25(2) .
C35 F1 1.48(3) .
C35 S1 1.68(3) .
C36 F4 1.28(2) .
C36 F6 1.34(2) .
C36 F5 1.36(2) .
C36 S2 1.73(2) .
N1 Ru1 2.162(14) .
N2 C26 1.346(16) 4
N3 Ru2 2.092(12) .
N4 C32 1.356(16) 4
O1 Ru1 2.122(10) .
O2 Ru1 2.081(10) .
O3 Ru2 2.151(10) .
O4 Ru2 2.094(9) .
O5 S1 1.389(11) .
O6 S1 1.499(12) .
O7 S1 1.448(15) .
O8 S2 1.13(4) .
O9 S2 1.34(2) .
O10 S2 1.41(2) .

loop_
_geom_torsion_atom_site_label_1
_geom_torsion_atom_site_label_2
_geom_torsion_atom_site_label_3
_geom_torsion_atom_site_label_4
_geom_torsion
_geom_torsion_site_symmetry_1
_geom_torsion_site_symmetry_4
C6 C1 C2 C3 -3(3) . .
C7 C1 C2 C3 177.9(16) . .
Ru1 C1 C2 C3 -54.4(16) . .
C6 C1 C2 Ru1 51(2) . .
C7 C1 C2 Ru1 -127.7(17) . .
C1 C2 C3 C4 -1(3) . .
Ru1 C2 C3 C4 -58.9(15) . .
C1 C2 C3 Ru1 57.9(17) . .
C2 C3 C4 C5 2(3) . .
Ru1 C3 C4 C5 -55(2) . .
C2 C3 C4 C8 175.1(15) . .
Ru1 C3 C4 C8 118.0(15) . .
C2 C3 C4 Ru1 57.1(14) . .
C3 C4 C5 C6 0(4) . .
C8 C4 C5 C6 -170(2) . .
Ru1 C4 C5 C6 -51(2) . .
C3 C4 C5 Ru1 51.4(19) . .
C8 C4 C5 Ru1 -119(3) . .
C2 C1 C6 C5 5(3) . .
C7 C1 C6 C5 -175.6(19) . .
Ru1 C1 C6 C5 55.7(17) . .
C2 C1 C6 Ru1 -50(2) . .
C7 C1 C6 Ru1 129(2) . .
C4 C5 C6 C1 -4(4) . .
Ru1 C5 C6 C1 -56.9(18) . .
C4 C5 C6 Ru1 53(3) . .
C5 C4 C8 C9 19(4) . .
C3 C4 C8 C9 -152.6(16) . .
Ru1 C4 C8 C9 -78(2) . .
C5 C4 C8 C10 -110(3) . .
C3 C4 C8 C10 78(2) . .
Ru1 C4 C8 C10 152.4(17) . .
C17 C11 C12 C13 169.2(15) . .
C16 C11 C12 C13 -5(3) . .
Ru2 C11 C12 C13 52.6(14) . .
C17 C11 C12 Ru2 116.6(16) . .
C16 C11 C12 Ru2 -57.4(15) . .
C11 C12 C13 C14 -2(2) . .
Ru2 C12 C13 C14 49.4(15) . .
C11 C12 C13 Ru2 -51.4(14) . .
C12 C13 C14 C15 8(3) . .
Ru2 C13 C14 C15 58.3(17) . .
C12 C13 C14 C18 -170.0(14) . .
Ru2 C13 C14 C18 -119.5(14) . .
C12 C13 C14 Ru2 -50.5(14) . .
C13 C14 C15 C16 -6(3) . .
C18 C14 C15 C16 171.8(13) . .
Ru2 C14 C15 C16 51.2(14) . .
C13 C14 C15 Ru2 -57.3(17) . .
C18 C14 C15 Ru2 120.6(15) . .
C14 C15 C16 C11 -1(2) . .
Ru2 C15 C16 C11 49.2(13) . .
C14 C15 C16 Ru2 -50.1(14) . .
C12 C11 C16 C15 6(2) . .
C17 C11 C16 C15 -167.9(14) . .
Ru2 C11 C16 C15 -51.2(13) . .
C12 C11 C16 Ru2 57.4(15) . .
C17 C11 C16 Ru2 -116.7(16) . .
C15 C14 C18 C19 -19(2) . .
C13 C14 C18 C19 158.8(16) . .
Ru2 C14 C18 C19 72(2) . .
C15 C14 C18 C20 107.3(19) . .
C13 C14 C18 C20 -74.7(19) . .
Ru2 C14 C18 C20 -162.0(16) . .
N1 C21 C22 C23 -5(2) . .
C21 C22 C23 C24 4.9(17) . .
C21 C22 C23 C26 -176.2(12) . .
C22 C23 C24 C25 -1.6(16) . .
C26 C23 C24 C25 179.5(10) . .
C23 C24 C25 N1 -2.2(19) . .
C24 C23 C26 N2 178.3(9) . .
C22 C23 C26 N2 -0.5(15) . .
C24 C23 C26 N2 -5.2(15) . 2
C22 C23 C26 N2 176.0(9) . 2
N3 C27 C28 C29 -3(2) . .
C27 C28 C29 C30 1.7(17) . .
C27 C28 C29 C32 178.6(11) . .
C28 C29 C30 C31 -2.8(16) . .
C32 C29 C30 C31 -179.7(9) . .
C29 C30 C31 N3 4.6(17) . .
C28 C29 C32 N4 15.1(14) . .
C30 C29 C32 N4 -168.1(9) . .
C28 C29 C32 N4 -160.6(10) . 2
C30 C29 C32 N4 16.2(13) . 2
O3 C33 C34 O4 1.2(19) . .
O1 C33 C34 O4 -174.2(11) . .
O3 C33 C34 O2 179.0(9) . .
O1 C33 C34 O2 3.6(19) . .
C24 C25 N1 C21 2.9(19) . .
C24 C25 N1 Ru1 -174.5(9) . .
C22 C21 N1 C25 1(2) . .
C22 C21 N1 Ru1 178.0(11) . .
N2 C26 N2 C26 -2.2(19) 2 4
C23 C26 N2 C26 173.9(5) . 4
C28 C27 N3 C31 4(2) . .
C28 C27 N3 Ru2 -174.0(12) . .
C30 C31 N3 C27 -4.9(17) . .
C30 C31 N3 Ru2 173.0(9) . .
N4 C32 N4 C32 0.8(17) 2 4
C29 C32 N4 C32 -174.5(5) . 4
O3 C33 O1 Ru1 -178.1(11) . .
C34 C33 O1 Ru1 -3.2(16) . .
O4 C34 O2 Ru1 175.7(10) . .
C33 C34 O2 Ru1 -1.8(14) . .
O1 C33 O3 Ru2 172.3(13) . .
C34 C33 O3 Ru2 -2.5(15) . .
O2 C34 O4 Ru2 -176.7(9) . .
C33 C34 O4 Ru2 0.9(15) . .
F2 C35 S1 O5 -65(3) . .
F3 C35 S1 O5 77(2) . .
F1 C35 S1 O5 -176.9(14) . .
F2 C35 S1 O7 57(3) . .
F3 C35 S1 O7 -162(2) . .
F1 C35 S1 O7 -55.0(18) . .
F2 C35 S1 O6 178(2) . .
F3 C35 S1 O6 -41(3) . .
F1 C35 S1 O6 65.3(15) . .
F4 C36 S2 O8 -62(3) . .
F6 C36 S2 O8 174(2) . .
F5 C36 S2 O8 59(2) . .
F4 C36 S2 O9 53(2) . .
F6 C36 S2 O9 -71.3(19) . .
F5 C36 S2 O9 173.9(17) . .
F4 C36 S2 O10 177.0(19) . .
F6 C36 S2 O10 53(2) . .
F5 C36 S2 O10 -61.9(19) . .
C34 O2 Ru1 C3 176.3(11) . .
C34 O2 Ru1 O1 0.1(8) . .
C34 O2 Ru1 C2 -167.5(18) . .
C34 O2 Ru1 N1 -84.2(8) . .
C34 O2 Ru1 C5 111.5(10) . .
C34 O2 Ru1 C4 140.7(11) . .
C34 O2 Ru1 C6 81.9(11) . .
C34 O2 Ru1 C1 81(2) . .
C4 C3 Ru1 O2 -64.8(17) . .
C2 C3 Ru1 O2 169.6(13) . .
C4 C3 Ru1 O1 99(4) . .
C2 C3 Ru1 O1 -26(4) . .
C4 C3 Ru1 C2 126(2) . .
C4 C3 Ru1 N1 -152.2(15) . .
C2 C3 Ru1 N1 82.3(15) . .
C4 C3 Ru1 C5 24.5(16) . .
C2 C3 Ru1 C5 -101.1(17) . .
C2 C3 Ru1 C4 -126(2) . .
C4 C3 Ru1 C6 60.5(16) . .
C2 C3 Ru1 C6 -65.1(15) . .
C4 C3 Ru1 C1 96.5(18) . .
C2 C3 Ru1 C1 -29.1(16) . .
C33 O1 Ru1 O2 1.9(10) . .
C33 O1 Ru1 C3 -163(3) . .
C33 O1 Ru1 C2 175.3(12) . .
C33 O1 Ru1 N1 86.1(10) . .
C33 O1 Ru1 C5 -94.5(13) . .
C33 O1 Ru1 C4 -80.4(16) . .
C33 O1 Ru1 C6 -125.2(12) . .
C33 O1 Ru1 C1 -160.6(12) . .
C1 C2 Ru1 O2 -151.3(16) . .
C3 C2 Ru1 O2 -22(3) . .
C1 C2 Ru1 C3 -129(3) . .
C1 C2 Ru1 O1 44(2) . .
C3 C2 Ru1 O1 172.6(12) . .
C1 C2 Ru1 N1 127.6(18) . .
C3 C2 Ru1 N1 -103.3(15) . .
C1 C2 Ru1 C5 -65.2(18) . .
C3 C2 Ru1 C5 63.8(16) . .
C1 C2 Ru1 C4 -95.6(19) . .
C3 C2 Ru1 C4 33.4(15) . .
C1 C2 Ru1 C6 -27.1(17) . .
C3 C2 Ru1 C6 102.0(16) . .
C3 C2 Ru1 C1 129(3) . .
C25 N1 Ru1 O2 -40.3(10) . .
C21 N1 Ru1 O2 142.4(10) . .
C25 N1 Ru1 C3 71.8(13) . .
C21 N1 Ru1 C3 -105.6(12) . .
C25 N1 Ru1 O1 -121.3(10) . .
C21 N1 Ru1 O1 61.4(10) . .
C25 N1 Ru1 C2 113.9(12) . .
C21 N1 Ru1 C2 -63.5(12) . .
C25 N1 Ru1 C5 61(3) . .
C21 N1 Ru1 C5 -117(3) . .
C25 N1 Ru1 C4 46.6(16) . .
C21 N1 Ru1 C4 -130.8(13) . .
C25 N1 Ru1 C6 161.1(13) . .
C21 N1 Ru1 C6 -16.3(16) . .
C25 N1 Ru1 C1 144.4(11) . .
C21 N1 Ru1 C1 -32.9(12) . .
C4 C5 Ru1 O2 79(2) . .
C6 C5 Ru1 O2 -139.6(13) . .
C4 C5 Ru1 C3 -32(2) . .
C6 C5 Ru1 C3 109.5(17) . .
C4 C5 Ru1 O1 161.9(19) . .
C6 C5 Ru1 O1 -56.3(14) . .
C4 C5 Ru1 C2 -75(2) . .
C6 C5 Ru1 C2 66.7(14) . .
C4 C5 Ru1 N1 -20(5) . .
C6 C5 Ru1 N1 122(3) . .
C6 C5 Ru1 C4 142(3) . .
C4 C5 Ru1 C6 -142(3) . .
C4 C5 Ru1 C1 -111(2) . .
C6 C5 Ru1 C1 30.8(12) . .
C5 C4 Ru1 O2 -105(2) . .
C3 C4 Ru1 O2 123.4(15) . .
C8 C4 Ru1 O2 25(2) . .
C5 C4 Ru1 C3 132(3) . .
C8 C4 Ru1 C3 -98(3) . .
C5 C4 Ru1 O1 -27(3) . .
C3 C4 Ru1 O1 -158.7(12) . .
C8 C4 Ru1 O1 103(2) . .
C5 C4 Ru1 C2 97(2) . .
C3 C4 Ru1 C2 -35.3(15) . .
C8 C4 Ru1 C2 -134(2) . .
C5 C4 Ru1 N1 172.4(17) . .
C3 C4 Ru1 N1 40(2) . .
C8 C4 Ru1 N1 -58(2) . .
C3 C4 Ru1 C5 -132(3) . .
C8 C4 Ru1 C5 130(3) . .
C5 C4 Ru1 C6 25(2) . .
C3 C4 Ru1 C6 -106.9(18) . .
C8 C4 Ru1 C6 155(2) . .
C5 C4 Ru1 C1 60(2) . .
C3 C4 Ru1 C1 -71.9(16) . .
C8 C4 Ru1 C1 -170(2) . .
C1 C6 Ru1 O2 -179.7(13) . .
C5 C6 Ru1 O2 52.4(15) . .
C1 C6 Ru1 C3 69.1(16) . .
C5 C6 Ru1 C3 -58.7(15) . .
C1 C6 Ru1 O1 -102.4(15) . .
C5 C6 Ru1 O1 129.7(13) . .
C1 C6 Ru1 C2 27.0(15) . .
C5 C6 Ru1 C2 -100.9(15) . .
C1 C6 Ru1 N1 -26(2) . .
C5 C6 Ru1 N1 -154.3(12) . .
C1 C6 Ru1 C5 128(2) . .
C1 C6 Ru1 C4 107.8(17) . .
C5 C6 Ru1 C4 -20.1(14) . .
C5 C6 Ru1 C1 -128(2) . .
C2 C1 Ru1 O2 136(2) . .
C6 C1 Ru1 O2 1(3) . .
C7 C1 Ru1 O2 -121(3) . .
C2 C1 Ru1 C3 34.0(18) . .
C6 C1 Ru1 C3 -101.2(17) . .
C7 C1 Ru1 C3 138(3) . .
C2 C1 Ru1 O1 -145.4(17) . .
C6 C1 Ru1 O1 79.5(15) . .
C7 C1 Ru1 O1 -42(3) . .
C6 C1 Ru1 C2 -135(3) . .
C7 C1 Ru1 C2 104(4) . .
C2 C1 Ru1 N1 -59.8(19) . .
C6 C1 Ru1 N1 165.0(13) . .
C7 C1 Ru1 N1 44(3) . .
C2 C1 Ru1 C5 103.0(19) . .
C6 C1 Ru1 C5 -32.2(14) . .
C7 C1 Ru1 C5 -153(3) . .
C2 C1 Ru1 C4 74.7(18) . .
C6 C1 Ru1 C4 -60.5(16) . .
C7 C1 Ru1 C4 178(3) . .
C2 C1 Ru1 C6 135(3) . .
C7 C1 Ru1 C6 -121(3) . .
C27 N3 Ru2 O4 -139.3(11) . .
C31 N3 Ru2 O4 43.1(9) . .
C27 N3 Ru2 C14 25.5(15) . .
C31 N3 Ru2 C14 -152.2(11) . .
C27 N3 Ru2 C11 124.6(12) . .
C31 N3 Ru2 C11 -53.0(11) . .
C27 N3 Ru2 O3 -60.6(11) . .
C31 N3 Ru2 O3 121.8(9) . .
C27 N3 Ru2 C12 144.0(13) . .
C31 N3 Ru2 C12 -33.6(15) . .
C27 N3 Ru2 C13 41(4) . .
C31 N3 Ru2 C13 -137(4) . .
C27 N3 Ru2 C16 87.9(12) . .
C31 N3 Ru2 C16 -89.7(10) . .
C27 N3 Ru2 C15 49.4(12) . .
C31 N3 Ru2 C15 -128.2(10) . .
C34 O4 Ru2 N3 81.7(9) . .
C34 O4 Ru2 C14 -80.7(13) . .
C34 O4 Ru2 C11 -167.8(10) . .
C34 O4 Ru2 O3 -1.6(8) . .
C34 O4 Ru2 C12 -131.3(11) . .
C34 O4 Ru2 C13 -98.3(10) . .
C34 O4 Ru2 C16 169.7(11) . .
C34 O4 Ru2 C15 -146(3) . .
C15 C14 Ru2 N3 41.7(17) . .
C13 C14 Ru2 N3 175.6(10) . .
C18 C14 Ru2 N3 -72(2) . .
C15 C14 Ru2 O4 -162.4(12) . .
C13 C14 Ru2 O4 -28.5(17) . .
C18 C14 Ru2 O4 84(2) . .
C15 C14 Ru2 C11 -69.8(14) . .
C13 C14 Ru2 C11 64.1(13) . .
C18 C14 Ru2 C11 176(2) . .
C15 C14 Ru2 O3 123.5(14) . .
C13 C14 Ru2 O3 -102.6(12) . .
C18 C14 Ru2 O3 9(2) . .
C15 C14 Ru2 C12 -106.7(15) . .
C13 C14 Ru2 C12 27.3(12) . .
C18 C14 Ru2 C12 139(2) . .
C15 C14 Ru2 C13 -134(2) . .
C18 C14 Ru2 C13 112(2) . .
C15 C14 Ru2 C16 -30.2(13) . .
C13 C14 Ru2 C16 103.7(14) . .
C18 C14 Ru2 C16 -144(2) . .
C13 C14 Ru2 C15 134(2) . .
C18 C14 Ru2 C15 -114(3) . .
C12 C11 Ru2 N3 162.5(11) . .
C17 C11 Ru2 N3 48(2) . .
C16 C11 Ru2 N3 -66.4(12) . .
C12 C11 Ru2 O4 74.4(12) . .
C17 C11 Ru2 O4 -40(2) . .
C16 C11 Ru2 O4 -154.5(11) . .
C12 C11 Ru2 C14 -65.1(13) . .
C17 C11 Ru2 C14 -180(2) . .
C16 C11 Ru2 C14 66.0(13) . .
C12 C11 Ru2 O3 4(3) . .
C17 C11 Ru2 O3 -111(3) . .
C16 C11 Ru2 O3 135(2) . .
C17 C11 Ru2 C12 -115(2) . .
C16 C11 Ru2 C12 131.1(18) . .
C12 C11 Ru2 C13 -28.5(11) . .
C17 C11 Ru2 C13 -143(2) . .
C16 C11 Ru2 C13 102.6(13) . .
C12 C11 Ru2 C16 -131.1(18) . .
C17 C11 Ru2 C16 114(3) . .
C12 C11 Ru2 C15 -101.2(13) . .
C17 C11 Ru2 C15 144(2) . .
C16 C11 Ru2 C15 29.9(12) . .
C33 O3 Ru2 N3 -84.8(9) . .
C33 O3 Ru2 O4 2.3(9) . .
C33 O3 Ru2 C14 143.1(11) . .
C33 O3 Ru2 C11 75(3) . .
C33 O3 Ru2 C12 78.2(11) . .
C33 O3 Ru2 C13 105.4(10) . .
C33 O3 Ru2 C16 -165.5(14) . .
C33 O3 Ru2 C15 175.2(11) . .
C13 C12 Ru2 N3 -163.4(10) . .
C11 C12 Ru2 N3 -30.2(17) . .
C13 C12 Ru2 O4 120.1(12) . .
C11 C12 Ru2 O4 -106.8(12) . .
C13 C12 Ru2 C14 -27.7(12) . .
C11 C12 Ru2 C14 105.5(13) . .
C13 C12 Ru2 C11 -133.2(17) . .
C13 C12 Ru2 O3 48.0(13) . .
C11 C12 Ru2 O3 -178.8(10) . .
C11 C12 Ru2 C13 133.2(17) . .
C13 C12 Ru2 C16 -101.8(13) . .
C11 C12 Ru2 C16 31.4(12) . .
C13 C12 Ru2 C15 -62.9(12) . .
C11 C12 Ru2 C15 70.3(12) . .
C12 C13 Ru2 N3 117(4) . .
C14 C13 Ru2 N3 -19(4) . .
C12 C13 Ru2 O4 -63.2(12) . .
C14 C13 Ru2 O4 161.5(11) . .
C12 C13 Ru2 C14 135.3(18) . .
C12 C13 Ru2 C11 28.9(11) . .
C14 C13 Ru2 C11 -106.4(14) . .
C12 C13 Ru2 O3 -143.4(11) . .
C14 C13 Ru2 O3 81.3(12) . .
C14 C13 Ru2 C12 -135.3(18) . .
C12 C13 Ru2 C16 68.9(13) . .
C14 C13 Ru2 C16 -66.4(13) . .
C12 C13 Ru2 C15 107.7(13) . .
C14 C13 Ru2 C15 -27.6(12) . .
C15 C16 Ru2 N3 -107.1(12) . .
C11 C16 Ru2 N3 121.1(12) . .
C15 C16 Ru2 O4 167.5(10) . .
C11 C16 Ru2 O4 35.6(15) . .
C15 C16 Ru2 C14 28.1(13) . .
C11 C16 Ru2 C14 -103.8(14) . .
C15 C16 Ru2 C11 131.9(19) . .
C15 C16 Ru2 O3 -29(2) . .
C11 C16 Ru2 O3 -160.7(11) . .
C15 C16 Ru2 C12 102.4(14) . .
C11 C16 Ru2 C12 -29.5(12) . .
C15 C16 Ru2 C13 65.3(13) . .
C11 C16 Ru2 C13 -66.5(13) . .
C11 C16 Ru2 C15 -131.9(19) . .
C14 C15 Ru2 N3 -149.7(14) . .
C16 C15 Ru2 N3 77.7(13) . .
C14 C15 Ru2 O4 79(4) . .
C16 C15 Ru2 O4 -53(4) . .
C16 C15 Ru2 C14 -133(2) . .
C14 C15 Ru2 C11 102.0(15) . .
C16 C15 Ru2 C11 -30.7(14) . .
C14 C15 Ru2 O3 -63.2(15) . .
C16 C15 Ru2 O3 164.1(11) . .
C14 C15 Ru2 C12 64.4(15) . .
C16 C15 Ru2 C12 -68.2(13) . .
C14 C15 Ru2 C13 28.7(14) . .
C16 C15 Ru2 C13 -104.0(14) . .
C14 C15 Ru2 C16 133(2) . .
